data_4511437
loop_
_publ_author_name
'Reger, Daniel L.'
'Semeniuc, Radu F.'
'Elgin, J. Derek'
'Rassolov, Vitaly'
'Smith, Mark D.'

_publ_section_title
;
 1,8-Naphthalimide Synthon in Silver Coordination Chemistry:&#x2009;
 Control of Supramolecular Arrangement
;
_journal_issue 12
_journal_name_full 'Crystal Growth &amp; Design'
_journal_page_first 2758
_journal_paper_doi 10.1021/cg060460p
_journal_volume 6
_journal_year 2006
_chemical_absolute_configuration ad
_chemical_formula_moiety 'C48 H46 Ag N10 O4, B F4, 0.5(H2 O)'
_chemical_formula_sum 'C48 H47 Ag B F4 N10 O4.5'
_chemical_formula_weight 1030.64
_chemical_name_systematic
; 
 ? 
;
_space_group_IT_number 95
_symmetry_cell_setting tetragonal
_symmetry_space_group_name_Hall 'P 4cw 2c'
_symmetry_space_group_name_H-M 'P 43 2 2'
_atom_sites_solution_hydrogens geom
_atom_sites_solution_primary direct
_atom_sites_solution_secondary difmap
_audit_creation_method SHELXL-97
_cell_angle_alpha 90.00
_cell_angle_beta 90.00
_cell_angle_gamma 90.00
_cell_formula_units_Z 8
_cell_length_a 17.1014(3)
_cell_length_b 17.1014(3)
_cell_length_c 31.0748(14)
_cell_measurement_reflns_used 8967
_cell_measurement_temperature 150(1)
_cell_measurement_theta_max 26.325
_cell_measurement_theta_min 2.298
_cell_volume 9088.1(5)
_computing_cell_refinement 'SAINT+ NT V6.22 (Bruker, 2001)'
_computing_data_collection 'SMART NT V5.625 (Bruker, 1998)'
_computing_data_reduction 'SAINT+ NT V6.22'
_computing_molecular_graphics 'SHELXTL V6.1 (Sheldrick, 2000)'
_computing_publication_material 'SHELXTL V6.1'
_computing_structure_refinement 'SHELXL-97 (Sheldrick, 1997)'
_computing_structure_solution 'SHELXS-97 (Sheldrick, 1990)'
_diffrn_ambient_temperature 150(1)
_diffrn_measured_fraction_theta_full 0.999
_diffrn_measured_fraction_theta_max 0.999
_diffrn_measurement_device_type 'Bruker SMART APEX CCD diffractometer'
_diffrn_measurement_method 'omega scans'
_diffrn_radiation_monochromator graphite
_diffrn_radiation_source 'fine-focus sealed tube'
_diffrn_radiation_type MoK\a
_diffrn_radiation_wavelength 0.71073
_diffrn_reflns_av_R_equivalents 0.0669
_diffrn_reflns_av_sigmaI/netI 0.0375
_diffrn_reflns_limit_h_max 21
_diffrn_reflns_limit_h_min -21
_diffrn_reflns_limit_k_max 21
_diffrn_reflns_limit_k_min -21
_diffrn_reflns_limit_l_max 38
_diffrn_reflns_limit_l_min -38
_diffrn_reflns_number 96712
_diffrn_reflns_theta_full 26.39
_diffrn_reflns_theta_max 26.39
_diffrn_reflns_theta_min 1.19
_diffrn_standards_decay_% none
_exptl_absorpt_coefficient_mu 0.519
_exptl_absorpt_correction_type none
_exptl_crystal_colour yellow
_exptl_crystal_density_diffrn 1.507
_exptl_crystal_density_method 'not measured'
_exptl_crystal_description bar
_exptl_crystal_F_000 4232
_exptl_crystal_size_max 0.44
_exptl_crystal_size_mid 0.20
_exptl_crystal_size_min 0.18
_refine_diff_density_max 1.388
_refine_diff_density_min -0.259
_refine_diff_density_rms 0.090
_refine_ls_abs_structure_details 'Flack H D (1983), Acta Cryst. A39, 876-881'
_refine_ls_abs_structure_Flack -0.01(2)
_refine_ls_extinction_method none
_refine_ls_goodness_of_fit_ref 1.050
_refine_ls_hydrogen_treatment constr
_refine_ls_matrix_type full
_refine_ls_number_parameters 647
_refine_ls_number_reflns 9331
_refine_ls_number_restraints 16
_refine_ls_restrained_S_all 1.049
_refine_ls_R_factor_all 0.0524
_refine_ls_R_factor_gt 0.0452
_refine_ls_shift/su_max 0.001
_refine_ls_shift/su_mean 0.000
_refine_ls_structure_factor_coef Fsqd
_refine_ls_weighting_details 'calc w=1/[\s^2^(Fo^2^)+(0.0625P)^2^+0.0000P] where P=(Fo^2^+2Fc^2^)/3'
_refine_ls_weighting_scheme calc
_refine_ls_wR_factor_gt 0.1027
_refine_ls_wR_factor_ref 0.1058
_reflns_number_gt 8270
_reflns_number_total 9331
_reflns_threshold_expression >2sigma(I)
_cod_data_source_file cg060460psi20060716_123508.cif
_cod_data_source_block 2water
_cod_depositor_comments
;
The following automatic conversions were performed:

'_symmetry_cell_setting' value 'Tetragonal' changed to 'tetragonal'
according to
/usr/data/users/saulius/automatic-downloads/retrospective/ACS/lib/dictionaries/cif_core.dic
dictionary named 'cif_core.dic' version 2.4.2 from 2011-04-26.

Automatic conversion script
Id: cif_fix_values 2281 2013-09-26 08:29:07Z andrius 
;
_cod_original_formula_sum 'C48 H47 Ag B F4 N10 O4.50'
_cod_database_code 4511437

loop_
_symmetry_equiv_pos_as_xyz
'x, y, z'
'-x, -y, z+1/2'
'-y, x, z+3/4'
'y, -x, z+1/4'
'-x, y, -z'
'x, -y, -z+1/2'
'y, x, -z+1/4'
'-y, -x, -z+3/4'

loop_
_atom_site_label
_atom_site_type_symbol
_atom_site_fract_x
_atom_site_fract_y
_atom_site_fract_z
_atom_site_U_iso_or_equiv
_atom_site_adp_type
_atom_site_occupancy
_atom_site_symmetry_multiplicity
_atom_site_calc_flag
_atom_site_refinement_flags
_atom_site_disorder_assembly
_atom_site_disorder_group
Ag1 Ag 0.0000 -0.04843(2) 0.0000 0.03826(11) Uani 1 2 d S . .
C1 C 0.18072(19) -0.0561(2) 0.05530(11) 0.0287(7) Uani 1 1 d . . .
H1 H 0.2344 -0.0646 0.0671 0.034 Uiso 1 1 calc R . .
C2 C 0.14217(19) 0.0069(2) 0.08260(11) 0.0303(7) Uani 1 1 d . . .
H2A H 0.0866 0.0117 0.0741 0.036 Uiso 1 1 calc R . .
H2B H 0.1438 -0.0092 0.1132 0.036 Uiso 1 1 calc R . .
C11 C 0.25633(19) -0.02793(19) -0.01275(11) 0.0302(8) Uani 1 1 d . . .
C12 C 0.2352(2) -0.0054(2) -0.05307(11) 0.0351(8) Uani 1 1 d . . .
H12 H 0.2689 0.0026 -0.0770 0.042 Uiso 1 1 calc R . .
C13 C 0.1538(2) 0.0037(2) -0.05224(11) 0.0333(7) Uani 1 1 d . . .
C14 C 0.3366(2) -0.0426(2) 0.00562(14) 0.0430(9) Uani 1 1 d . . .
H14A H 0.3447 -0.0090 0.0308 0.065 Uiso 1 1 calc R . .
H14B H 0.3762 -0.0307 -0.0162 0.065 Uiso 1 1 calc R . .
H14C H 0.3410 -0.0976 0.0142 0.065 Uiso 1 1 calc R . .
C15 C 0.1004(2) 0.0291(3) -0.08718(13) 0.0486(11) Uani 1 1 d . . .
H15A H 0.0892 -0.0153 -0.1062 0.073 Uiso 1 1 calc R . .
H15B H 0.1251 0.0710 -0.1038 0.073 Uiso 1 1 calc R . .
H15C H 0.0514 0.0483 -0.0746 0.073 Uiso 1 1 calc R . .
C21 C 0.1666(2) -0.1987(2) 0.07411(11) 0.0324(8) Uani 1 1 d . . .
C22 C 0.1038(2) -0.2480(2) 0.07694(13) 0.0391(9) Uani 1 1 d . . .
H22 H 0.1041 -0.3010 0.0861 0.047 Uiso 1 1 calc R . .
C23 C 0.0401(2) -0.2047(2) 0.06372(12) 0.0390(9) Uani 1 1 d . . .
C24 C 0.2515(2) -0.2142(2) 0.08246(14) 0.0420(10) Uani 1 1 d . . .
H24A H 0.2806 -0.2109 0.0554 0.063 Uiso 1 1 calc R . .
H24B H 0.2576 -0.2667 0.0947 0.063 Uiso 1 1 calc R . .
H24C H 0.2717 -0.1753 0.1027 0.063 Uiso 1 1 calc R . .
C25 C -0.0434(3) -0.2284(3) 0.06024(17) 0.0577(13) Uani 1 1 d . . .
H25A H -0.0761 -0.1817 0.0571 0.087 Uiso 1 1 calc R . .
H25B H -0.0588 -0.2568 0.0863 0.087 Uiso 1 1 calc R . .
H25C H -0.0502 -0.2622 0.0351 0.087 Uiso 1 1 calc R . .
C51 C 0.2581(2) 0.0875(2) 0.09170(10) 0.0286(7) Uani 1 1 d . . .
C52 C 0.2983(2) 0.1634(2) 0.08520(11) 0.0322(8) Uani 1 1 d . . .
C53 C 0.2551(2) 0.2285(2) 0.07041(11) 0.0317(8) Uani 1 1 d . . .
C54 C 0.1744(2) 0.2231(2) 0.06108(11) 0.0314(8) Uani 1 1 d . . .
C55 C 0.1334(2) 0.1474(2) 0.06552(11) 0.0306(8) Uani 1 1 d . . .
C56 C 0.3767(2) 0.1679(3) 0.09392(12) 0.0409(9) Uani 1 1 d . . .
H56 H 0.4045 0.1233 0.1038 0.049 Uiso 1 1 calc R . .
C57 C 0.4153(3) 0.2395(3) 0.08793(13) 0.0510(12) Uani 1 1 d . . .
H57 H 0.4698 0.2430 0.0936 0.061 Uiso 1 1 calc R . .
C58 C 0.3766(3) 0.3032(3) 0.07427(13) 0.0485(12) Uani 1 1 d . . .
H58 H 0.4042 0.3508 0.0704 0.058 Uiso 1 1 calc R . .
C59 C 0.2944(3) 0.3006(2) 0.06542(12) 0.0430(10) Uani 1 1 d . . .
C60 C 0.2501(3) 0.3653(3) 0.05141(13) 0.0529(12) Uani 1 1 d . . .
H60 H 0.2752 0.4144 0.0478 0.063 Uiso 1 1 calc R . .
C61 C 0.1727(3) 0.3593(2) 0.04300(13) 0.0502(11) Uani 1 1 d . . .
H61 H 0.1444 0.4041 0.0338 0.060 Uiso 1 1 calc R . .
C62 C 0.1340(3) 0.2878(2) 0.04773(12) 0.0443(10) Uani 1 1 d . . .
H62 H 0.0797 0.2841 0.0417 0.053 Uiso 1 1 calc R . .
N1 N 0.18003(16) 0.08311(16) 0.07816(8) 0.0268(6) Uani 1 1 d . . .
N11 N 0.12513(16) -0.01349(16) -0.01355(9) 0.0302(7) Uani 1 1 d . . .
N12 N 0.18950(15) -0.03357(15) 0.01054(8) 0.0263(6) Uani 1 1 d . . .
N21 N 0.05946(18) -0.13151(18) 0.05352(10) 0.0350(7) Uani 1 1 d . . .
N22 N 0.13815(17) -0.12955(17) 0.05986(9) 0.0293(7) Uani 1 1 d . . .
O1 O 0.28918(15) 0.03041(15) 0.10685(8) 0.0386(6) Uani 1 1 d . . .
O2 O 0.06414(15) 0.13948(15) 0.05889(9) 0.0423(7) Uani 1 1 d . . .
Ag2 Ag 0.60520(2) 0.5000 0.2500 0.03899(11) Uani 1 2 d S . .
C3 C 0.6170(2) 0.3147(2) 0.29820(11) 0.0302(8) Uani 1 1 d . . .
H3 H 0.6250 0.2602 0.3089 0.036 Uiso 1 1 calc R . .
C4 C 0.5527(2) 0.3521(2) 0.32589(11) 0.0338(8) Uani 1 1 d . . .
H4A H 0.5640 0.3416 0.3566 0.041 Uiso 1 1 calc R . .
H4B H 0.5537 0.4094 0.3216 0.041 Uiso 1 1 calc R . .
C31 C 0.7607(2) 0.3275(2) 0.31523(13) 0.0371(9) Uani 1 1 d . . .
C32 C 0.8092(2) 0.3904(2) 0.32037(13) 0.0431(10) Uani 1 1 d . . .
H32 H 0.8629 0.3893 0.3282 0.052 Uiso 1 1 calc R . .
C33 C 0.7644(2) 0.4560(2) 0.31188(11) 0.0342(8) Uani 1 1 d . . .
C34 C 0.7760(3) 0.2426(3) 0.31708(18) 0.0537(13) Uani 1 1 d . . .
H34A H 0.7759 0.2210 0.2879 0.081 Uiso 1 1 calc R . .
H34B H 0.7352 0.2170 0.3342 0.081 Uiso 1 1 calc R . .
H34C H 0.8271 0.2333 0.3304 0.081 Uiso 1 1 calc R . .
C35 C 0.7896(3) 0.5404(3) 0.31191(14) 0.0499(11) Uani 1 1 d . . .
H35A H 0.7965 0.5583 0.2822 0.075 Uiso 1 1 calc R . .
H35B H 0.8392 0.5455 0.3275 0.075 Uiso 1 1 calc R . .
H35C H 0.7495 0.5722 0.3261 0.075 Uiso 1 1 calc R . .
C41 C 0.5901(2) 0.2442(2) 0.22777(12) 0.0309(8) Uani 1 1 d . . .
C42 C 0.5702(2) 0.2696(2) 0.18780(12) 0.0321(8) Uani 1 1 d . . .
H42 H 0.5618 0.2380 0.1631 0.039 Uiso 1 1 calc R . .
C43 C 0.5644(2) 0.3499(2) 0.18980(11) 0.0317(8) Uani 1 1 d . . .
C44 C 0.6020(2) 0.1627(2) 0.24489(14) 0.0434(9) Uani 1 1 d . . .
H44A H 0.5919 0.1247 0.2220 0.065 Uiso 1 1 calc R . .
H44B H 0.5660 0.1534 0.2689 0.065 Uiso 1 1 calc R . .
H44C H 0.6560 0.1569 0.2550 0.065 Uiso 1 1 calc R . .
C45 C 0.5452(2) 0.4073(2) 0.15529(12) 0.0432(9) Uani 1 1 d . . .
H45A H 0.5043 0.4429 0.1655 0.065 Uiso 1 1 calc R . .
H45B H 0.5266 0.3793 0.1297 0.065 Uiso 1 1 calc R . .
H45C H 0.5921 0.4374 0.1479 0.065 Uiso 1 1 calc R . .
C71 C 0.4599(2) 0.2430(2) 0.32488(11) 0.0305(8) Uani 1 1 d . . .
C72 C 0.3796(2) 0.2144(2) 0.31749(12) 0.0359(9) Uani 1 1 d . . .
C73 C 0.3218(2) 0.2673(3) 0.30401(12) 0.0408(9) Uani 1 1 d . . .
C74 C 0.3381(2) 0.3469(3) 0.29714(12) 0.0401(9) Uani 1 1 d . . .
C75 C 0.4176(2) 0.3780(2) 0.30249(11) 0.0345(8) Uani 1 1 d . . .
C76 C 0.3632(3) 0.1356(2) 0.32402(12) 0.0469(10) Uani 1 1 d . . .
H76 H 0.4028 0.1007 0.3336 0.056 Uiso 1 1 calc R . .
C77 C 0.2873(3) 0.1087(3) 0.31615(15) 0.0602(14) Uani 1 1 d . . .
H77 H 0.2756 0.0548 0.3197 0.072 Uiso 1 1 calc R . .
C78 C 0.2296(3) 0.1592(4) 0.30335(15) 0.0680(17) Uani 1 1 d . . .
H78 H 0.1783 0.1395 0.2988 0.082 Uiso 1 1 calc R . .
C79 C 0.2439(3) 0.2390(3) 0.29673(14) 0.0533(12) Uani 1 1 d . . .
C80 C 0.1869(3) 0.2939(4) 0.28402(15) 0.0724(17) Uani 1 1 d . . .
H80 H 0.1349 0.2766 0.2792 0.087 Uiso 1 1 calc R . .
C81 C 0.2045(3) 0.3717(4) 0.27836(16) 0.0669(15) Uani 1 1 d . . .
H81 H 0.1645 0.4074 0.2702 0.080 Uiso 1 1 calc R . .
C82 C 0.2796(3) 0.3982(3) 0.28443(13) 0.0528(11) Uani 1 1 d . . .
H82 H 0.2916 0.4518 0.2799 0.063 Uiso 1 1 calc R . .
N2 N 0.47423(16) 0.32291(17) 0.31574(9) 0.0295(7) Uani 1 1 d . . .
N31 N 0.69031(18) 0.43680(17) 0.30315(9) 0.0347(7) Uani 1 1 d . . .
N32 N 0.68916(17) 0.35696(17) 0.30528(10) 0.0315(7) Uani 1 1 d . . .
N41 N 0.57988(16) 0.37556(17) 0.22920(9) 0.0319(6) Uani 1 1 d . . .
N42 N 0.59655(15) 0.30967(15) 0.25280(9) 0.0283(6) Uani 1 1 d . . .
O3 O 0.51337(16) 0.20328(15) 0.33802(9) 0.0430(7) Uani 1 1 d . . .
O4 O 0.43466(17) 0.44485(16) 0.29701(9) 0.0471(7) Uani 1 1 d . . .
O5 O 0.0000 0.4488(4) 0.0000 0.0977(18) Uani 1 2 d S . .
B1A B 0.0216(6) 0.5522(5) 0.1171(4) 0.055(2) Uani 0.681(10) 1 d P A 1
F1A F 0.1034(3) 0.5560(5) 0.1194(3) 0.077(2) Uani 0.681(10) 1 d P A 1
F2A F -0.0063(3) 0.4868(3) 0.1364(3) 0.096(3) Uani 0.681(10) 1 d P A 1
F3A F 0.0038(4) 0.5496(5) 0.07293(19) 0.116(3) Uani 0.681(10) 1 d P A 1
F4A F -0.0092(5) 0.6167(4) 0.1342(3) 0.081(2) Uani 0.681(10) 1 d P A 1
B1B B 0.0338(9) 0.5484(8) 0.1281(5) 0.055(2) Uani 0.319(10) 1 d PD A 2
F1B F 0.1106(11) 0.5655(14) 0.1268(7) 0.138(12) Uiso 0.319(10) 1 d PD A 2
F2B F 0.0159(9) 0.5178(9) 0.1668(5) 0.118(6) Uiso 0.319(10) 1 d PD A 2
F3B F 0.0158(9) 0.4974(10) 0.0966(5) 0.123(6) Uiso 0.319(10) 1 d PD A 2
F4B F -0.0090(13) 0.6131(12) 0.1209(6) 0.088(7) Uiso 0.319(10) 1 d PD A 2

loop_
_atom_site_aniso_label
_atom_site_aniso_U_11
_atom_site_aniso_U_22
_atom_site_aniso_U_33
_atom_site_aniso_U_23
_atom_site_aniso_U_13
_atom_site_aniso_U_12
Ag1 0.02118(18) 0.0501(2) 0.0435(2) 0.000 -0.00460(19) 0.000
C1 0.0211(16) 0.0314(18) 0.0336(18) 0.0036(15) -0.0045(14) -0.0014(14)
C2 0.0276(17) 0.0325(18) 0.0309(17) -0.0037(16) 0.0013(14) -0.0089(16)
C11 0.0262(17) 0.0255(16) 0.039(2) -0.0029(14) 0.0034(14) 0.0007(13)
C12 0.0367(19) 0.0333(19) 0.0352(19) -0.0014(18) 0.0067(15) -0.0067(18)
C13 0.0349(18) 0.0296(17) 0.0352(18) 0.0051(18) -0.0019(15) -0.0040(18)
C14 0.0268(17) 0.052(2) 0.051(2) -0.001(2) 0.0077(18) 0.0035(16)
C15 0.050(2) 0.057(3) 0.039(2) 0.0099(19) -0.0053(19) -0.008(2)
C21 0.035(2) 0.0325(19) 0.0295(18) -0.0034(16) -0.0011(15) 0.0000(16)
C22 0.048(2) 0.0256(18) 0.044(2) 0.0000(17) 0.0003(19) -0.0065(17)
C23 0.041(2) 0.042(2) 0.033(2) -0.0038(17) 0.0025(18) -0.0148(18)
C24 0.044(2) 0.030(2) 0.052(2) 0.0016(18) -0.004(2) 0.0096(18)
C25 0.044(3) 0.057(3) 0.073(3) 0.006(2) -0.003(2) -0.015(2)
C51 0.0313(18) 0.0339(19) 0.0205(16) -0.0019(14) 0.0002(14) -0.0044(15)
C52 0.0333(19) 0.041(2) 0.0220(17) -0.0045(15) 0.0018(15) -0.0100(16)
C53 0.042(2) 0.0312(19) 0.0215(17) -0.0024(15) 0.0065(15) -0.0109(16)
C54 0.040(2) 0.031(2) 0.0230(17) 0.0011(15) 0.0063(16) -0.0019(15)
C55 0.032(2) 0.035(2) 0.0240(17) -0.0053(15) 0.0030(15) 0.0001(15)
C56 0.039(2) 0.053(2) 0.0310(19) -0.0077(18) 0.0036(17) -0.0103(18)
C57 0.040(2) 0.076(3) 0.037(2) -0.008(2) 0.0021(18) -0.027(2)
C58 0.062(3) 0.049(3) 0.034(2) -0.0095(19) 0.006(2) -0.035(2)
C59 0.065(3) 0.039(2) 0.025(2) -0.0052(17) 0.0102(19) -0.013(2)
C60 0.086(4) 0.038(2) 0.035(2) -0.0032(19) 0.015(2) -0.013(2)
C61 0.084(4) 0.031(2) 0.035(2) 0.0019(17) 0.011(2) 0.011(2)
C62 0.057(3) 0.045(2) 0.030(2) -0.0023(18) 0.0080(18) 0.007(2)
N1 0.0289(15) 0.0269(15) 0.0245(14) -0.0001(11) -0.0014(12) -0.0053(11)
N11 0.0246(14) 0.0326(17) 0.0332(15) 0.0015(12) -0.0037(11) 0.0022(11)
N12 0.0258(14) 0.0280(14) 0.0251(15) -0.0014(11) 0.0001(11) -0.0017(11)
N21 0.0303(16) 0.0383(17) 0.0365(17) 0.0024(14) -0.0027(13) -0.0095(13)
N22 0.0261(15) 0.0290(16) 0.0329(16) -0.0001(13) -0.0041(13) -0.0029(12)
O1 0.0373(14) 0.0424(15) 0.0361(14) 0.0017(12) -0.0101(11) -0.0016(12)
O2 0.0316(15) 0.0428(16) 0.0525(17) -0.0021(13) -0.0045(12) 0.0006(12)
Ag2 0.0517(2) 0.02235(18) 0.0429(2) -0.00069(19) 0.000 0.000
C3 0.0313(18) 0.0242(17) 0.0350(19) 0.0059(14) 0.0028(15) -0.0036(14)
C4 0.035(2) 0.036(2) 0.0305(19) -0.0044(16) 0.0003(16) -0.0059(16)
C31 0.0301(19) 0.040(2) 0.041(2) -0.0012(17) 0.0006(16) 0.0023(17)
C32 0.029(2) 0.052(2) 0.048(2) -0.008(2) 0.0005(17) -0.0057(18)
C33 0.037(2) 0.039(2) 0.0264(18) -0.0025(16) 0.0027(15) -0.0109(17)
C34 0.037(2) 0.044(3) 0.079(4) 0.000(2) -0.011(2) 0.003(2)
C35 0.059(3) 0.046(3) 0.044(2) 0.005(2) -0.004(2) -0.027(2)
C41 0.0257(17) 0.0269(17) 0.040(2) -0.0049(15) 0.0043(15) -0.0022(14)
C42 0.0297(19) 0.0327(19) 0.034(2) -0.0077(16) 0.0022(15) -0.0013(15)
C43 0.0262(18) 0.037(2) 0.0318(19) 0.0011(16) 0.0007(15) -0.0015(15)
C44 0.050(2) 0.0280(17) 0.052(2) -0.0030(18) 0.005(2) 0.0007(16)
C45 0.052(2) 0.045(2) 0.033(2) 0.0013(17) -0.0049(19) -0.0042(19)
C71 0.036(2) 0.0305(18) 0.0254(17) 0.0016(14) 0.0061(15) -0.0044(16)
C72 0.045(2) 0.039(2) 0.0235(18) -0.0036(15) 0.0075(16) -0.0108(17)
C73 0.037(2) 0.060(3) 0.0258(19) -0.0039(18) 0.0076(16) -0.0068(19)
C74 0.038(2) 0.054(2) 0.0285(19) -0.0070(18) 0.0081(17) 0.0066(19)
C75 0.040(2) 0.037(2) 0.0265(18) -0.0017(16) 0.0048(15) 0.0027(16)
C76 0.065(3) 0.043(2) 0.033(2) -0.0013(18) 0.011(2) -0.014(2)
C77 0.072(3) 0.065(3) 0.043(3) -0.008(2) 0.012(2) -0.038(3)
C78 0.058(3) 0.108(5) 0.037(3) -0.007(3) 0.004(2) -0.044(3)
C79 0.037(2) 0.090(4) 0.033(2) -0.011(2) 0.0070(19) -0.015(2)
C80 0.030(2) 0.144(6) 0.043(3) -0.004(3) -0.001(2) -0.004(3)
C81 0.044(3) 0.101(4) 0.056(3) -0.008(3) -0.004(2) 0.023(3)
C82 0.051(3) 0.068(3) 0.039(2) -0.008(2) 0.002(2) 0.021(2)
N2 0.0311(15) 0.0275(15) 0.0298(15) -0.0002(12) 0.0051(12) -0.0055(11)
N31 0.0415(18) 0.0304(16) 0.0323(16) -0.0023(13) -0.0017(14) -0.0095(14)
N32 0.0315(17) 0.0300(16) 0.0331(16) 0.0027(13) -0.0031(13) -0.0057(13)
N41 0.0312(16) 0.0298(16) 0.0348(16) 0.0015(13) 0.0013(13) -0.0004(12)
N42 0.0294(14) 0.0251(13) 0.0304(14) -0.0005(13) 0.0007(13) -0.0025(11)
O3 0.0437(18) 0.0380(14) 0.0473(16) 0.0142(12) 0.0056(13) 0.0013(13)
O4 0.0592(18) 0.0300(14) 0.0521(17) 0.0064(13) 0.0075(14) 0.0053(13)
O5 0.099(4) 0.097(4) 0.097(4) 0.000 -0.007(4) 0.000
B1A 0.051(4) 0.033(3) 0.082(6) -0.005(4) 0.006(4) 0.001(3)
F1A 0.028(2) 0.084(4) 0.119(5) 0.019(3) 0.024(2) 0.002(2)
F2A 0.066(3) 0.055(3) 0.168(7) 0.047(3) 0.002(4) -0.016(2)
F3A 0.110(4) 0.167(7) 0.072(4) -0.034(4) 0.004(4) -0.015(5)
F4A 0.075(4) 0.050(3) 0.116(6) -0.036(3) 0.044(4) -0.003(2)
B1B 0.051(4) 0.033(3) 0.082(6) -0.005(4) 0.006(4) 0.001(3)

loop_
_atom_type_symbol
_atom_type_description
_atom_type_scat_dispersion_real
_atom_type_scat_dispersion_imag
_atom_type_scat_source
C C 0.0033 0.0016 'International Tables Vol C Tables 4.2.6.8 and 6.1.1.4'
H H 0.0000 0.0000 'International Tables Vol C Tables 4.2.6.8 and 6.1.1.4'
B B 0.0013 0.0007 'International Tables Vol C Tables 4.2.6.8 and 6.1.1.4'
N N 0.0061 0.0033 'International Tables Vol C Tables 4.2.6.8 and 6.1.1.4'
O O 0.0106 0.0060 'International Tables Vol C Tables 4.2.6.8 and 6.1.1.4'
F F 0.0171 0.0103 'International Tables Vol C Tables 4.2.6.8 and 6.1.1.4'
Ag Ag -0.8971 1.1015 'International Tables Vol C Tables 4.2.6.8 and 6.1.1.4'

loop_
_geom_angle_atom_site_label_1
_geom_angle_atom_site_label_2
_geom_angle_atom_site_label_3
_geom_angle
_geom_angle_site_symmetry_1
_geom_angle_site_symmetry_3
N11 Ag1 N11 149.36(14) . 5
N11 Ag1 N21 83.40(10) . .
N11 Ag1 N21 115.23(10) 5 .
N11 Ag1 N21 115.23(10) . 5
N11 Ag1 N21 83.40(10) 5 5
N21 Ag1 N21 107.82(14) . 5
N12 C1 N22 111.9(3) . .
N12 C1 C2 113.1(3) . .
N22 C1 C2 109.8(3) . .
N12 C1 H1 107.2 . .
N22 C1 H1 107.2 . .
C2 C1 H1 107.2 . .
N1 C2 C1 112.7(3) . .
N1 C2 H2A 109.0 . .
C1 C2 H2A 109.0 . .
N1 C2 H2B 109.0 . .
C1 C2 H2B 109.0 . .
H2A C2 H2B 107.8 . .
N12 C11 C12 106.7(3) . .
N12 C11 C14 123.6(3) . .
C12 C11 C14 129.6(3) . .
C11 C12 C13 106.2(3) . .
C11 C12 H12 126.9 . .
C13 C12 H12 126.9 . .
N11 C13 C12 111.0(3) . .
N11 C13 C15 119.9(3) . .
C12 C13 C15 129.1(3) . .
C11 C14 H14A 109.5 . .
C11 C14 H14B 109.5 . .
H14A C14 H14B 109.5 . .
C11 C14 H14C 109.5 . .
H14A C14 H14C 109.5 . .
H14B C14 H14C 109.5 . .
C13 C15 H15A 109.5 . .
C13 C15 H15B 109.5 . .
H15A C15 H15B 109.5 . .
C13 C15 H15C 109.5 . .
H15A C15 H15C 109.5 . .
H15B C15 H15C 109.5 . .
N22 C21 C22 106.1(3) . .
N22 C21 C24 124.1(3) . .
C22 C21 C24 129.8(4) . .
C21 C22 C23 105.7(3) . .
C21 C22 H22 127.1 . .
C23 C22 H22 127.1 . .
N21 C23 C22 112.2(3) . .
N21 C23 C25 118.4(4) . .
C22 C23 C25 129.4(4) . .
C21 C24 H24A 109.5 . .
C21 C24 H24B 109.5 . .
H24A C24 H24B 109.5 . .
C21 C24 H24C 109.5 . .
H24A C24 H24C 109.5 . .
H24B C24 H24C 109.5 . .
C23 C25 H25A 109.5 . .
C23 C25 H25B 109.5 . .
H25A C25 H25B 109.5 . .
C23 C25 H25C 109.5 . .
H25A C25 H25C 109.5 . .
H25B C25 H25C 109.5 . .
O1 C51 N1 119.6(3) . .
O1 C51 C52 123.8(3) . .
N1 C51 C52 116.6(3) . .
C56 C52 C53 122.1(4) . .
C56 C52 C51 118.4(4) . .
C53 C52 C51 119.5(3) . .
C52 C53 C59 118.4(4) . .
C52 C53 C54 121.7(3) . .
C59 C53 C54 119.9(4) . .
C62 C54 C53 120.2(3) . .
C62 C54 C55 119.8(4) . .
C53 C54 C55 120.0(3) . .
O2 C55 N1 120.8(3) . .
O2 C55 C54 123.1(4) . .
N1 C55 C54 116.1(3) . .
C52 C56 C57 118.8(4) . .
C52 C56 H56 120.6 . .
C57 C56 H56 120.6 . .
C58 C57 C56 121.2(4) . .
C58 C57 H57 119.4 . .
C56 C57 H57 119.4 . .
C57 C58 C59 121.3(4) . .
C57 C58 H58 119.4 . .
C59 C58 H58 119.4 . .
C60 C59 C53 117.6(4) . .
C60 C59 C58 124.2(4) . .
C53 C59 C58 118.2(4) . .
C61 C60 C59 121.7(4) . .
C61 C60 H60 119.1 . .
C59 C60 H60 119.1 . .
C60 C61 C62 120.6(4) . .
C60 C61 H61 119.7 . .
C62 C61 H61 119.7 . .
C54 C62 C61 120.0(4) . .
C54 C62 H62 120.0 . .
C61 C62 H62 120.0 . .
C51 N1 C55 125.4(3) . .
C51 N1 C2 116.2(3) . .
C55 N1 C2 118.0(3) . .
C13 N11 N12 104.6(3) . .
C13 N11 Ag1 125.1(2) . .
N12 N11 Ag1 126.18(19) . .
C11 N12 N11 111.5(3) . .
C11 N12 C1 128.1(3) . .
N11 N12 C1 120.4(3) . .
C23 N21 N22 103.5(3) . .
C23 N21 Ag1 127.8(3) . .
N22 N21 Ag1 120.2(2) . .
C21 N22 N21 112.4(3) . .
C21 N22 C1 127.2(3) . .
N21 N22 C1 120.0(3) . .
N41 Ag2 N41 157.97(14) . 6_565
N41 Ag2 N31 83.78(10) . .
N41 Ag2 N31 109.59(10) 6_565 .
N41 Ag2 N31 109.58(10) . 6_565
N41 Ag2 N31 83.78(10) 6_565 6_565
N31 Ag2 N31 107.19(14) . 6_565
N32 C3 N42 112.4(3) . .
N32 C3 C4 108.6(3) . .
N42 C3 C4 113.3(3) . .
N32 C3 H3 107.4 . .
N42 C3 H3 107.4 . .
C4 C3 H3 107.4 . .
N2 C4 C3 113.2(3) . .
N2 C4 H4A 108.9 . .
C3 C4 H4A 108.9 . .
N2 C4 H4B 108.9 . .
C3 C4 H4B 108.9 . .
H4A C4 H4B 107.8 . .
N32 C31 C32 106.3(3) . .
N32 C31 C34 122.2(3) . .
C32 C31 C34 131.4(4) . .
C31 C32 C33 106.3(3) . .
C31 C32 H32 126.9 . .
C33 C32 H32 126.9 . .
N31 C33 C32 111.4(3) . .
N31 C33 C35 120.4(4) . .
C32 C33 C35 128.2(4) . .
C31 C34 H34A 109.5 . .
C31 C34 H34B 109.5 . .
H34A C34 H34B 109.5 . .
C31 C34 H34C 109.5 . .
H34A C34 H34C 109.5 . .
H34B C34 H34C 109.5 . .
C33 C35 H35A 109.5 . .
C33 C35 H35B 109.5 . .
H35A C35 H35B 109.5 . .
C33 C35 H35C 109.5 . .
H35A C35 H35C 109.5 . .
H35B C35 H35C 109.5 . .
C42 C41 N42 106.1(3) . .
C42 C41 C44 130.8(3) . .
N42 C41 C44 123.1(3) . .
C41 C42 C43 107.2(3) . .
C41 C42 H42 126.4 . .
C43 C42 H42 126.4 . .
N41 C43 C42 110.9(3) . .
N41 C43 C45 119.3(3) . .
C42 C43 C45 129.8(3) . .
C41 C44 H44A 109.5 . .
C41 C44 H44B 109.5 . .
H44A C44 H44B 109.5 . .
C41 C44 H44C 109.5 . .
H44A C44 H44C 109.5 . .
H44B C44 H44C 109.5 . .
C43 C45 H45A 109.5 . .
C43 C45 H45B 109.5 . .
H45A C45 H45B 109.5 . .
C43 C45 H45C 109.5 . .
H45A C45 H45C 109.5 . .
H45B C45 H45C 109.5 . .
O3 C71 N2 118.6(3) . .
O3 C71 C72 124.8(3) . .
N2 C71 C72 116.6(3) . .
C76 C72 C73 121.7(4) . .
C76 C72 C71 119.0(4) . .
C73 C72 C71 119.3(3) . .
C72 C73 C74 122.0(4) . .
C72 C73 C79 119.0(4) . .
C74 C73 C79 119.1(4) . .
C82 C74 C73 120.9(4) . .
C82 C74 C75 118.0(4) . .
C73 C74 C75 121.1(4) . .
O4 C75 N2 120.9(3) . .
O4 C75 C74 123.9(4) . .
N2 C75 C74 115.2(3) . .
C72 C76 C77 118.7(5) . .
C72 C76 H76 120.7 . .
C77 C76 H76 120.7 . .
C78 C77 C76 120.8(5) . .
C78 C77 H77 119.6 . .
C76 C77 H77 119.6 . .
C77 C78 C79 122.0(5) . .
C77 C78 H78 119.0 . .
C79 C78 H78 119.0 . .
C78 C79 C80 124.6(5) . .
C78 C79 C73 117.8(5) . .
C80 C79 C73 117.5(5) . .
C81 C80 C79 122.0(5) . .
C81 C80 H80 119.0 . .
C79 C80 H80 119.0 . .
C80 C81 C82 120.3(5) . .
C80 C81 H81 119.9 . .
C82 C81 H81 119.9 . .
C81 C82 C74 120.3(5) . .
C81 C82 H82 119.9 . .
C74 C82 H82 119.9 . .
C75 N2 C71 125.7(3) . .
C75 N2 C4 117.6(3) . .
C71 N2 C4 116.3(3) . .
C33 N31 N32 104.4(3) . .
C33 N31 Ag2 126.2(2) . .
N32 N31 Ag2 117.7(2) . .
C31 N32 N31 111.6(3) . .
C31 N32 C3 128.1(3) . .
N31 N32 C3 120.2(3) . .
C43 N41 N42 105.2(3) . .
C43 N41 Ag2 127.7(2) . .
N42 N41 Ag2 125.3(2) . .
C41 N42 N41 110.5(3) . .
C41 N42 C3 128.2(3) . .
N41 N42 C3 121.2(3) . .
F4A B1A F2A 111.6(8) . .
F4A B1A F1A 109.7(8) . .
F2A B1A F1A 111.5(7) . .
F4A B1A F3A 109.2(8) . .
F2A B1A F3A 109.2(8) . .
F1A B1A F3A 105.5(8) . .
F4B B1B F1B 110.3(7) . .
F4B B1B F2B 110.1(7) . .
F1B B1B F2B 109.6(7) . .
F4B B1B F3B 106.7(16) . .
F1B B1B F3B 110.0(7) . .
F2B B1B F3B 110.2(7) . .

loop_
_geom_bond_atom_site_label_1
_geom_bond_atom_site_label_2
_geom_bond_distance
_geom_bond_site_symmetry_2
Ag1 N11 2.261(3) .
Ag1 N11 2.261(3) 5
Ag1 N21 2.412(3) .
Ag1 N21 2.412(3) 5
C1 N12 1.451(4) .
C1 N22 1.459(4) .
C1 C2 1.521(5) .
C1 H1 1.0000 .
C2 N1 1.462(4) .
C2 H2A 0.9900 .
C2 H2B 0.9900 .
C11 N12 1.356(4) .
C11 C12 1.360(5) .
C11 C14 1.507(5) .
C12 C13 1.402(5) .
C12 H12 0.9500 .
C13 N11 1.331(4) .
C13 C15 1.484(5) .
C14 H14A 0.9800 .
C14 H14B 0.9800 .
C14 H14C 0.9800 .
C15 H15A 0.9800 .
C15 H15B 0.9800 .
C15 H15C 0.9800 .
C21 N22 1.353(5) .
C21 C22 1.368(5) .
C21 C24 1.498(5) .
C22 C23 1.380(6) .
C22 H22 0.9500 .
C23 N21 1.333(5) .
C23 C25 1.488(5) .
C24 H24A 0.9800 .
C24 H24B 0.9800 .
C24 H24C 0.9800 .
C25 H25A 0.9800 .
C25 H25B 0.9800 .
C25 H25C 0.9800 .
C51 O1 1.208(4) .
C51 N1 1.401(4) .
C51 C52 1.483(5) .
C52 C56 1.370(5) .
C52 C53 1.412(5) .
C53 C59 1.413(5) .
C53 C54 1.414(5) .
C54 C62 1.367(5) .
C54 C55 1.479(5) .
C55 O2 1.210(4) .
C55 N1 1.414(5) .
C56 C57 1.403(6) .
C56 H56 0.9500 .
C57 C58 1.343(7) .
C57 H57 0.9500 .
C58 C59 1.432(6) .
C58 H58 0.9500 .
C59 C60 1.411(6) .
C60 C61 1.352(7) .
C60 H60 0.9500 .
C61 C62 1.399(6) .
C61 H61 0.9500 .
C62 H62 0.9500 .
N11 N12 1.375(4) .
N21 N22 1.360(4) .
Ag2 N41 2.266(3) .
Ag2 N41 2.266(3) 6_565
Ag2 N31 2.453(3) .
Ag2 N31 2.453(3) 6_565
C3 N32 1.447(4) .
C3 N42 1.456(5) .
C3 C4 1.536(5) .
C3 H3 1.0000 .
C4 N2 1.466(5) .
C4 H4A 0.9900 .
C4 H4B 0.9900 .
C31 N32 1.359(5) .
C31 C32 1.367(6) .
C31 C34 1.477(6) .
C32 C33 1.383(6) .
C32 H32 0.9500 .
C33 N31 1.337(5) .
C33 C35 1.506(5) .
C34 H34A 0.9800 .
C34 H34B 0.9800 .
C34 H34C 0.9800 .
C35 H35A 0.9800 .
C35 H35B 0.9800 .
C35 H35C 0.9800 .
C41 C42 1.359(5) .
C41 N42 1.368(4) .
C41 C44 1.506(5) .
C42 C43 1.377(5) .
C42 H42 0.9500 .
C43 N41 1.327(5) .
C43 C45 1.490(5) .
C44 H44A 0.9800 .
C44 H44B 0.9800 .
C44 H44C 0.9800 .
C45 H45A 0.9800 .
C45 H45B 0.9800 .
C45 H45C 0.9800 .
C71 O3 1.209(4) .
C71 N2 1.418(4) .
C71 C72 1.475(5) .
C72 C76 1.392(5) .
C72 C73 1.403(6) .
C73 C74 1.406(6) .
C73 C79 1.434(6) .
C74 C82 1.387(6) .
C74 C75 1.470(5) .
C75 O4 1.192(4) .
C75 N2 1.412(5) .
C76 C77 1.399(6) .
C76 H76 0.9500 .
C77 C78 1.370(8) .
C77 H77 0.9500 .
C78 C79 1.403(8) .
C78 H78 0.9500 .
C79 C80 1.410(8) .
C80 C81 1.376(8) .
C80 H80 0.9500 .
C81 C82 1.376(7) .
C81 H81 0.9500 .
C82 H82 0.9500 .
N31 N32 1.367(4) .
N41 N42 1.374(4) .
B1A F4A 1.333(10) .
B1A F2A 1.355(11) .
B1A F1A 1.402(10) .
B1A F3A 1.408(13) .
B1B F4B 1.347(11) .
B1B F1B 1.347(11) .
B1B F2B 1.347(11) .
B1B F3B 1.347(11) .

loop_
_geom_torsion_atom_site_label_1
_geom_torsion_atom_site_label_2
_geom_torsion_atom_site_label_3
_geom_torsion_atom_site_label_4
_geom_torsion
_geom_torsion_site_symmetry_1
N12 C1 C2 N1 -51.8(4) .
N22 C1 C2 N1 -177.6(3) .
N12 C11 C12 C13 1.3(4) .
C14 C11 C12 C13 -176.9(4) .
C11 C12 C13 N11 -0.9(5) .
C11 C12 C13 C15 178.6(4) .
N22 C21 C22 C23 0.3(4) .
C24 C21 C22 C23 -177.1(4) .
C21 C22 C23 N21 -0.9(5) .
C21 C22 C23 C25 180.0(4) .
O1 C51 C52 C56 4.9(5) .
N1 C51 C52 C56 -173.5(3) .
O1 C51 C52 C53 -175.0(3) .
N1 C51 C52 C53 6.6(5) .
C56 C52 C53 C59 -1.3(5) .
C51 C52 C53 C59 178.6(3) .
C56 C52 C53 C54 179.3(3) .
C51 C52 C53 C54 -0.7(5) .
C52 C53 C54 C62 178.5(3) .
C59 C53 C54 C62 -0.8(5) .
C52 C53 C54 C55 -1.8(5) .
C59 C53 C54 C55 178.9(3) .
C62 C54 C55 O2 -1.9(5) .
C53 C54 C55 O2 178.4(3) .
C62 C54 C55 N1 178.1(3) .
C53 C54 C55 N1 -1.6(5) .
C53 C52 C56 C57 0.0(5) .
C51 C52 C56 C57 -179.9(3) .
C52 C56 C57 C58 0.6(6) .
C56 C57 C58 C59 0.2(6) .
C52 C53 C59 C60 -178.8(3) .
C54 C53 C59 C60 0.5(5) .
C52 C53 C59 C58 2.1(5) .
C54 C53 C59 C58 -178.6(3) .
C57 C58 C59 C60 179.4(4) .
C57 C58 C59 C53 -1.5(6) .
C53 C59 C60 C61 0.1(6) .
C58 C59 C60 C61 179.1(4) .
C59 C60 C61 C62 -0.4(6) .
C53 C54 C62 C61 0.4(6) .
C55 C54 C62 C61 -179.2(3) .
C60 C61 C62 C54 0.2(6) .
O1 C51 N1 C55 170.8(3) .
C52 C51 N1 C55 -10.8(5) .
O1 C51 N1 C2 -1.6(5) .
C52 C51 N1 C2 176.9(3) .
O2 C55 N1 C51 -171.7(3) .
C54 C55 N1 C51 8.3(5) .
O2 C55 N1 C2 0.5(5) .
C54 C55 N1 C2 -179.5(3) .
C1 C2 N1 C51 -62.8(4) .
C1 C2 N1 C55 124.3(3) .
C12 C13 N11 N12 0.1(4) .
C15 C13 N11 N12 -179.4(3) .
C12 C13 N11 Ag1 -158.1(3) .
C15 C13 N11 Ag1 22.4(5) .
N11 Ag1 N11 C13 -85.0(3) 5
N21 Ag1 N11 C13 144.7(3) .
N21 Ag1 N11 C13 38.1(3) 5
N11 Ag1 N11 N12 121.4(2) 5
N21 Ag1 N11 N12 -8.9(2) .
N21 Ag1 N11 N12 -115.5(2) 5
C12 C11 N12 N11 -1.3(4) .
C14 C11 N12 N11 177.0(3) .
C12 C11 N12 C1 179.6(3) .
C14 C11 N12 C1 -2.0(5) .
C13 N11 N12 C11 0.7(4) .
Ag1 N11 N12 C11 158.6(2) .
C13 N11 N12 C1 179.9(3) .
Ag1 N11 N12 C1 -22.2(4) .
N22 C1 N12 C11 -114.5(3) .
C2 C1 N12 C11 120.8(3) .
N22 C1 N12 N11 66.4(4) .
C2 C1 N12 N11 -58.2(4) .
C22 C23 N21 N22 1.1(4) .
C25 C23 N21 N22 -179.7(4) .
C22 C23 N21 Ag1 148.3(3) .
C25 C23 N21 Ag1 -32.5(5) .
N11 Ag1 N21 C23 -139.6(3) .
N11 Ag1 N21 C23 65.9(3) 5
N21 Ag1 N21 C23 -25.1(3) 5
N11 Ag1 N21 N22 2.9(3) .
N11 Ag1 N21 N22 -151.7(2) 5
N21 Ag1 N21 N22 117.3(3) 5
C22 C21 N22 N21 0.4(4) .
C24 C21 N22 N21 178.0(3) .
C22 C21 N22 C1 174.0(3) .
C24 C21 N22 C1 -8.4(6) .
C23 N21 N22 C21 -0.9(4) .
Ag1 N21 N22 C21 -151.2(2) .
C23 N21 N22 C1 -175.0(3) .
Ag1 N21 N22 C1 34.7(4) .
N12 C1 N22 C21 112.5(4) .
C2 C1 N22 C21 -121.1(4) .
N12 C1 N22 N21 -74.3(4) .
C2 C1 N22 N21 52.1(4) .
N32 C3 C4 N2 170.0(3) .
N42 C3 C4 N2 44.3(4) .
N32 C31 C32 C33 -1.8(4) .
C34 C31 C32 C33 175.4(4) .
C31 C32 C33 N31 2.0(5) .
C31 C32 C33 C35 -178.4(4) .
N42 C41 C42 C43 -0.6(4) .
C44 C41 C42 C43 178.0(4) .
C41 C42 C43 N41 0.1(4) .
C41 C42 C43 C45 179.3(4) .
O3 C71 C72 C76 -3.0(6) .
N2 C71 C72 C76 177.0(3) .
O3 C71 C72 C73 177.1(3) .
N2 C71 C72 C73 -2.9(5) .
C76 C72 C73 C74 -179.7(4) .
C71 C72 C73 C74 0.2(5) .
C76 C72 C73 C79 -0.1(6) .
C71 C72 C73 C79 179.8(3) .
C72 C73 C74 C82 -179.1(4) .
C79 C73 C74 C82 1.4(6) .
C72 C73 C74 C75 2.0(6) .
C79 C73 C74 C75 -177.5(3) .
C82 C74 C75 O4 0.9(6) .
C73 C74 C75 O4 179.9(4) .
C82 C74 C75 N2 179.6(3) .
C73 C74 C75 N2 -1.4(5) .
C73 C72 C76 C77 1.1(6) .
C71 C72 C76 C77 -178.8(3) .
C72 C76 C77 C78 -1.7(6) .
C76 C77 C78 C79 1.3(7) .
C77 C78 C79 C80 -179.3(4) .
C77 C78 C79 C73 -0.3(7) .
C72 C73 C79 C78 -0.3(6) .
C74 C73 C79 C78 179.3(4) .
C72 C73 C79 C80 178.8(4) .
C74 C73 C79 C80 -1.6(6) .
C78 C79 C80 C81 179.5(5) .
C73 C79 C80 C81 0.5(7) .
C79 C80 C81 C82 1.0(8) .
C80 C81 C82 C74 -1.3(7) .
C73 C74 C82 C81 0.1(6) .
C75 C74 C82 C81 179.0(4) .
O4 C75 N2 C71 177.3(3) .
C74 C75 N2 C71 -1.5(5) .
O4 C75 N2 C4 4.9(5) .
C74 C75 N2 C4 -173.8(3) .
O3 C71 N2 C75 -176.4(3) .
C72 C71 N2 C75 3.6(5) .
O3 C71 N2 C4 -3.9(4) .
C72 C71 N2 C4 176.1(3) .
C3 C4 N2 C75 -121.2(3) .
C3 C4 N2 C71 65.7(4) .
C32 C33 N31 N32 -1.4(4) .
C35 C33 N31 N32 179.0(3) .
C32 C33 N31 Ag2 -142.9(3) .
C35 C33 N31 Ag2 37.5(5) .
N41 Ag2 N31 C33 131.7(3) .
N41 Ag2 N31 C33 -66.3(3) 6_565
N31 Ag2 N31 C33 23.1(3) 6_565
N41 Ag2 N31 N32 -5.4(2) .
N41 Ag2 N31 N32 156.6(2) 6_565
N31 Ag2 N31 N32 -114.0(3) 6_565
C32 C31 N32 N31 1.0(4) .
C34 C31 N32 N31 -176.5(4) .
C32 C31 N32 C3 -177.6(3) .
C34 C31 N32 C3 4.9(6) .
C33 N31 N32 C31 0.2(4) .
Ag2 N31 N32 C31 145.7(2) .
C33 N31 N32 C3 179.0(3) .
Ag2 N31 N32 C3 -35.6(4) .
N42 C3 N32 C31 -104.3(4) .
C4 C3 N32 C31 129.6(4) .
N42 C3 N32 N31 77.2(4) .
C4 C3 N32 N31 -48.9(4) .
C42 C43 N41 N42 0.5(4) .
C45 C43 N41 N42 -178.8(3) .
C42 C43 N41 Ag2 165.9(2) .
C45 C43 N41 Ag2 -13.4(5) .
N41 Ag2 N41 C43 83.9(3) 6_565
N31 Ag2 N41 C43 -147.1(3) .
N31 Ag2 N41 C43 -41.0(3) 6_565
N41 Ag2 N41 N42 -113.4(2) 6_565
N31 Ag2 N41 N42 15.6(2) .
N31 Ag2 N41 N42 121.7(2) 6_565
C42 C41 N42 N41 0.9(4) .
C44 C41 N42 N41 -177.8(3) .
C42 C41 N42 C3 -179.7(3) .
C44 C41 N42 C3 1.6(5) .
C43 N41 N42 C41 -0.8(4) .
Ag2 N41 N42 C41 -166.7(2) .
C43 N41 N42 C3 179.7(3) .
Ag2 N41 N42 C3 13.8(4) .
N32 C3 N42 C41 116.9(3) .
C4 C3 N42 C41 -119.6(4) .
N32 C3 N42 N41 -63.8(4) .
C4 C3 N42 N41 59.8(4) .
